data_2105363
loop_
_publ_author_name
'Persson, K.'

_publ_section_title
;
 The crystal structure of Ag2 I N O3
;
_journal_name_full 'Acta Crystallographica B (24,1968-38,1982)'
_journal_page_first 302
_journal_page_last 306
_journal_paper_doi 10.1107/S056774087900340X
_journal_volume 35
_journal_year 1979
_chemical_formula_sum 'Ag2 I N O3'
_space_group_IT_number 19
_symmetry_space_group_name_Hall 'P 2ac 2ab'
_symmetry_space_group_name_H-M 'P 21 21 21'
_cell_angle_alpha 90
_cell_angle_beta 90
_cell_angle_gamma 90
_cell_formula_units_Z 8
_cell_length_a 7.4354
_cell_length_b 7.7759
_cell_length_c 17.1338
_cell_volume 990.624
_citation_journal_id_ASTM ACBCAR
_cod_data_source_file silver2-3_98.cif
_cod_data_source_block Ag2I1N1O3
_cod_original_cell_volume 990.6237
_cod_original_formula_sum 'Ag2 I1 N1 O3'
_cod_database_code 2105363

loop_
_symmetry_equiv_pos_as_xyz
x,y,z
-x+1/2,-y,z+1/2
x+1/2,-y+1/2,-z
-x,y+1/2,-z+1/2

loop_
_atom_site_label
_atom_site_type_symbol
_atom_site_fract_x
_atom_site_fract_y
_atom_site_fract_z
_atom_site_occupancy
_atom_site_U_iso_or_equiv
I1 I-1 0.47074 0.8427 0.32144 1 0.0
Ag2 Ag+1 0.2478 0.02963 0.44081 1 0.0
Ag3 Ag+1 0.71726 0.53074 0.31602 1 0.0
O2 O-2 0.6292 0.30936 0.68016 1 0.0
O1 O-2 0.46911 0.44874 0.7643 1 0.0
O5 O-2 0.6383 0.76749 0.52591 1 0.0
N1 N+5 0.47594 0.35369 0.70566 1 0.0
Ag4 Ag+1 0.32554 0.48515 0.30493 1 0.0
Ag1 Ag+1 0.67435 0.03154 0.44214 1 0.0
N2 N+5 0.50243 0.79035 0.57119 1 0.0
I2 I-1 0.45908 0.35323 0.44995 1 0.0
O6 O-2 0.4198 0.93288 0.569 1 0.0
O4 O-2 0.45349 0.6709 0.61412 1 0.0
O3 O-2 0.33518 0.30268 0.67359 1 0.0
